data_2008937
loop_
_publ_author_name
'S. Shanmuga Sundara Raj'
'Hoong-Kun Fun'
'Dun-ru Zhu'
'Fang-Fang Jian'
'Koulin Zhang'
'Xiao-Zeng You'

_publ_section_title
;
 9-(4<i>H</i>-1,2,4-Triazol-4-ylimino)-4,5-diazafluorene
;
_journal_issue 9
_journal_name_full 'Acta Crystallographica Section C'
_journal_page_first 1526
_journal_page_last 1528
_journal_paper_doi 10.1107/S0108270199007908
_journal_volume 55
_journal_year 1999
_chemical_formula_sum 'C13 H8 N6'
_chemical_formula_weight 248.25
_chemical_name_systematic
;
9-(4H-1,2,4-triazol-4-ylimino)-4,5-diazafluorene
;
_space_group_IT_number 15
_symmetry_cell_setting monoclinic
_symmetry_space_group_name_Hall '-C 2yc'
_symmetry_space_group_name_H-M 'C 1 2/c 1'
_audit_creation_method SHELXL-97
_cell_angle_alpha 90.00
_cell_angle_beta 123.7900(10)
_cell_angle_gamma 90.00
_cell_formula_units_Z 8
_cell_length_a 18.3040(10)
_cell_length_b 10.4880(10)
_cell_length_c 14.2670(10)
_cell_measurement_reflns_used 2725
_cell_measurement_temperature 293(2)
_cell_measurement_theta_max 28.32
_cell_measurement_theta_min 2.36
_cell_volume 2276.2(3)
_computing_cell_refinement 'SAINT (Siemens, 1996)'
_computing_data_collection 'SMART (Siemens, 1996)'
_computing_data_reduction SAINT
_computing_molecular_graphics SHELXTL
_computing_publication_material 'SHELXTL, PARST (Nardelli, 1995) and PLATON (Spek, 1990)'
_computing_structure_refinement SHELXTL
_computing_structure_solution 'SHELXTL (Sheldrick, 1997)'
_diffrn_ambient_temperature 293(2)
_diffrn_detector_area_resol_mean 8.33
_diffrn_measured_fraction_theta_full 0.997
_diffrn_measured_fraction_theta_max 0.997
_diffrn_measurement_device_type 'Siemens SMART CCD area-detector'
_diffrn_measurement_method \w
_diffrn_radiation_monochromator graphite
_diffrn_radiation_source 'fine-focus sealed tube'
_diffrn_radiation_type MoK\a
_diffrn_radiation_wavelength 0.71073
_diffrn_reflns_av_R_equivalents 0.054
_diffrn_reflns_av_sigmaI/netI 0.0640
_diffrn_reflns_limit_h_max 22
_diffrn_reflns_limit_h_min -24
_diffrn_reflns_limit_k_max 12
_diffrn_reflns_limit_k_min -13
_diffrn_reflns_limit_l_max 19
_diffrn_reflns_limit_l_min -18
_diffrn_reflns_number 7790
_diffrn_reflns_theta_full 28.29
_diffrn_reflns_theta_max 28.29
_diffrn_reflns_theta_min 2.36
_exptl_absorpt_coefficient_mu 0.096
_exptl_absorpt_correction_type none
_exptl_crystal_colour yellow
_exptl_crystal_density_diffrn 1.449
_exptl_crystal_density_method 'not measured'
_exptl_crystal_description block
_exptl_crystal_F_000 1024
_exptl_crystal_size_max 0.36
_exptl_crystal_size_mid 0.16
_exptl_crystal_size_min 0.14
_refine_diff_density_max 0.197
_refine_diff_density_min -0.228
_refine_ls_extinction_method none
_refine_ls_goodness_of_fit_ref 1.018
_refine_ls_hydrogen_treatment constr
_refine_ls_matrix_type full
_refine_ls_number_parameters 172
_refine_ls_number_reflns 2817
_refine_ls_number_restraints 0
_refine_ls_restrained_S_all 1.018
_refine_ls_R_factor_all 0.121
_refine_ls_R_factor_gt 0.063
_refine_ls_shift/su_max <0.001
_refine_ls_shift/su_mean 0.000
_refine_ls_structure_factor_coef Fsqd
_refine_ls_weighting_details 'calc w = 1/[\s^2^(Fo^2^)+(0.1040P)^2^] where P = (Fo^2^+2Fc^2^)/3'
_refine_ls_weighting_scheme calc
_refine_ls_wR_factor_ref 0.197
_reflns_number_gt 1553
_reflns_number_total 2817
_reflns_threshold_expression I>2\s(I)
_cod_data_source_file na1425.cif
_cod_data_source_block I
_cod_depositor_comments
;
The following automatic conversions were performed:
'_symmetry_cell_setting' value 'Monoclinic' changed to 'monoclinic'
according to '/home/saulius/struct/CIF-dictionaries/cif_core.dic'
dictionary named 'cif_core.dic' version 2.4.1 from 2010-06-29.

Automatic conversion script
Id: cif_fix_enum 1527 2010-12-29 10:47:43Z saulius 

The following automatic conversions were performed:

'_symmetry_cell_setting' value 'Monoclinic' changed to 'monoclinic'
according to /home/saulius/struct/CIF-dictionaries/cif_core.dic
dictionary named 'cif_core.dic' version 2.4.1 from 2010-06-29.

Automatic conversion script
Id: cif_fix_values 1715 2011-07-08 13:25:40Z adriana 
;
_cod_original_sg_symbol_H-M 'C 2/c'
_cod_database_code 2008937

loop_
_symmetry_equiv_pos_as_xyz
'x, y, z'
'-x, y, -z+1/2'
'x+1/2, y+1/2, z'
'-x+1/2, y+1/2, -z+1/2'
'-x, -y, -z'
'x, -y, z-1/2'
'-x+1/2, -y+1/2, -z'
'x+1/2, -y+1/2, z-1/2'

loop_
_atom_site_label
_atom_site_fract_x
_atom_site_fract_y
_atom_site_fract_z
_atom_site_U_iso_or_equiv
_atom_site_adp_type
_atom_site_calc_flag
_atom_site_refinement_flags
_atom_site_occupancy
_atom_site_disorder_assembly
_atom_site_disorder_group
_atom_site_type_symbol
N1 0.28719(12) 0.54676(19) 0.01741(18) 0.0543(6) Uani d . 1 . . N
N2 0.16892(15) 0.4553(2) -0.0141(2) 0.0737(7) Uani d . 1 . . N
N3 0.18406(14) 0.4119(2) -0.0933(2) 0.0696(7) Uani d . 1 . . N
N4 0.35391(13) 0.6396(2) 0.05776(19) 0.0597(6) Uani d . 1 . . N
N5 0.65616(12) 0.67890(19) 0.19482(18) 0.0540(6) Uani d . 1 . . N
N6 0.61828(13) 0.39625(19) 0.17843(18) 0.0562(5) Uani d . 1 . . N
C1 0.23120(17) 0.5360(3) 0.0496(3) 0.0686(8) Uani d . 1 . . C
H1A 0.2363 0.5802 0.1095 0.082 Uiso calc R 1 . . H
C2 0.25431(17) 0.4680(3) -0.0724(2) 0.0676(8) Uani d . 1 . . C
H2A 0.2791 0.4559 -0.1137 0.081 Uiso calc R 1 . . H
C3 0.43059(14) 0.5982(2) 0.0917(2) 0.0490(6) Uani d . 1 . . C
C4 0.50250(15) 0.6913(2) 0.1266(2) 0.0519(6) Uani d . 1 . . C
C5 0.50356(18) 0.8223(3) 0.1285(3) 0.0735(9) Uani d . 1 . . C
H5A 0.4536 0.8697 0.1070 0.088 Uiso calc R 1 . . H
C6 0.58326(19) 0.8796(3) 0.1644(3) 0.0820(9) Uani d . 1 . . C
H6A 0.5877 0.9680 0.1674 0.098 Uiso calc R 1 . . H
C7 0.65583(18) 0.8064(2) 0.1957(3) 0.0681(8) Uani d . 1 . . C
H7A 0.7081 0.8483 0.2190 0.082 Uiso calc R 1 . . H
C8 0.57854(14) 0.6259(2) 0.15952(19) 0.0477(6) Uani d . 1 . . C
C9 0.55991(14) 0.4876(2) 0.15069(19) 0.0458(6) Uani d . 1 . . C
C10 0.58666(18) 0.2771(3) 0.1672(3) 0.0689(8) Uani d . 1 . . C
H10A 0.6252 0.2093 0.1862 0.083 Uiso calc R 1 . . H
C11 0.50092(18) 0.2493(2) 0.1295(3) 0.0676(8) Uani d . 1 . . C
H11A 0.4835 0.1649 0.1243 0.081 Uiso calc R 1 . . H
C12 0.44105(16) 0.3457(2) 0.0995(2) 0.0558(7) Uani d . 1 . . C
H12A 0.3830 0.3282 0.0738 0.067 Uiso calc R 1 . . H
C13 0.47020(15) 0.4696(2) 0.10895(19) 0.0462(6) Uani d . 1 . . C

loop_
_atom_site_aniso_label
_atom_site_aniso_U_11
_atom_site_aniso_U_22
_atom_site_aniso_U_33
_atom_site_aniso_U_12
_atom_site_aniso_U_13
_atom_site_aniso_U_23
N1 0.0323(10) 0.0614(12) 0.0633(13) -0.0077(10) 0.0229(10) -0.0055(11)
N2 0.0484(13) 0.0881(17) 0.0845(18) -0.0217(13) 0.0368(13) -0.0125(14)
N3 0.0445(12) 0.0803(16) 0.0705(15) -0.0117(12) 0.0236(11) -0.0086(13)
N4 0.0363(10) 0.0625(13) 0.0769(14) -0.0093(10) 0.0293(10) -0.0085(11)
N5 0.0380(10) 0.0576(12) 0.0655(13) -0.0102(9) 0.0282(10) -0.0045(10)
N6 0.0423(11) 0.0529(12) 0.0670(13) -0.0028(10) 0.0264(10) 0.0050(11)
C1 0.0449(14) 0.087(2) 0.0790(19) -0.0140(15) 0.0374(14) -0.0176(17)
C2 0.0446(14) 0.088(2) 0.0672(17) -0.0135(14) 0.0291(13) -0.0162(16)
C3 0.0363(12) 0.0570(14) 0.0532(13) -0.0057(11) 0.0245(11) -0.0026(12)
C4 0.0383(12) 0.0517(14) 0.0637(15) -0.0070(11) 0.0270(12) -0.0045(12)
C5 0.0483(15) 0.0542(16) 0.108(2) -0.0054(13) 0.0376(17) -0.0106(16)
C6 0.0548(16) 0.0513(15) 0.127(3) -0.0122(14) 0.0421(19) -0.0128(17)
C7 0.0466(15) 0.0569(16) 0.093(2) -0.0184(13) 0.0341(15) -0.0090(15)
C8 0.0368(11) 0.0526(13) 0.0517(13) -0.0067(11) 0.0233(10) -0.0017(11)
C9 0.0357(11) 0.0528(13) 0.0465(12) -0.0070(11) 0.0213(10) 0.0017(11)
C10 0.0541(16) 0.0540(15) 0.086(2) 0.0013(13) 0.0316(15) 0.0109(14)
C11 0.0550(16) 0.0486(15) 0.087(2) -0.0089(13) 0.0321(15) 0.0111(14)
C12 0.0422(13) 0.0616(16) 0.0555(14) -0.0136(12) 0.0221(11) 0.0026(12)
C13 0.0358(11) 0.0552(14) 0.0454(12) -0.0087(11) 0.0212(10) 0.0012(11)

loop_
_atom_type_symbol
_atom_type_description
_atom_type_scat_dispersion_real
_atom_type_scat_dispersion_imag
_atom_type_scat_source
C C 0.0033 0.0016 'International Tables Vol C Tables 4.2.6.8 and 6.1.1.4'
H H 0.0000 0.0000 'International Tables Vol C Tables 4.2.6.8 and 6.1.1.4'
N N 0.0061 0.0033 'International Tables Vol C Tables 4.2.6.8 and 6.1.1.4'

loop_
_geom_angle_atom_site_label_1
_geom_angle_atom_site_label_2
_geom_angle_atom_site_label_3
_geom_angle
_geom_angle_publ_flag
C1 N1 C2 104.5(2) y
C1 N1 N4 124.9(2) y
C2 N1 N4 129.5(2) y
C1 N2 N3 106.9(2) ?
C2 N3 N2 106.8(2) ?
C3 N4 N1 116.0(2) y
C8 N5 C7 114.2(2) ?
C9 N6 C10 114.5(2) ?
N2 C1 N1 110.8(2) ?
N3 C2 N1 111.0(2) ?
N4 C3 C4 119.0(2) ?
N4 C3 C13 134.6(2) y
C4 C3 C13 106.35(18) ?
C5 C4 C8 119.4(2) ?
C5 C4 C3 131.6(2) ?
C8 C4 C3 109.0(2) ?
C4 C5 C6 116.2(3) ?
C7 C6 C5 120.3(3) ?
N5 C7 C6 124.3(2) ?
N5 C8 C4 125.6(2) ?
N5 C8 C9 125.9(2) ?
C4 C8 C9 108.50(18) ?
N6 C9 C13 125.8(2) ?
N6 C9 C8 125.15(19) ?
C13 C9 C8 109.00(19) ?
N6 C10 C11 124.2(3) ?
C12 C11 C10 120.3(2) ?
C11 C12 C13 117.6(2) ?
C12 C13 C9 117.5(2) ?
C12 C13 C3 135.3(2) ?
C9 C13 C3 107.10(19) ?

loop_
_geom_bond_atom_site_label_1
_geom_bond_atom_site_label_2
_geom_bond_site_symmetry_2
_geom_bond_distance
_geom_bond_publ_flag
N1 C1 . 1.341(3) y
N1 C2 . 1.353(3) y
N1 N4 . 1.410(3) y
N2 C1 . 1.299(3) y
N2 N3 . 1.381(3) y
N3 C2 . 1.289(3) y
N4 C3 . 1.280(3) y
N5 C8 . 1.336(3) y
N5 C7 . 1.337(3) y
N6 C9 . 1.321(3) y
N6 C10 . 1.349(3) y
C3 C4 . 1.485(3) ?
C3 C13 . 1.485(3) ?
C4 C5 . 1.374(4) ?
C4 C8 . 1.378(3) ?
C5 C6 . 1.386(4) ?
C6 C7 . 1.376(4) ?
C8 C9 . 1.479(3) ?
C9 C13 . 1.414(3) ?
C10 C11 . 1.378(4) ?
C11 C12 . 1.372(3) ?
C12 C13 . 1.383(3) ?

loop_
_geom_hbond_atom_site_label_D
_geom_hbond_atom_site_label_H
_geom_hbond_atom_site_label_A
_geom_hbond_site_symmetry_A
_geom_hbond_distance_DH
_geom_hbond_distance_HA
_geom_hbond_distance_DA
_geom_hbond_angle_DHA
_geom_hbond_publ_flag
C1 H1A N5 2_655 0.93 2.57 3.381(4) 145 yes
C2 H2A N5 5_665 0.93 2.50 3.361(4) 153 yes
C5 H5A N2 7_565 0.93 2.62 3.513(4) 162 yes

loop_
_cod_related_entry_id
_cod_related_entry_database
_cod_related_entry_code
1 ChemSpider 4421846
